data_7240672
loop_
_publ_author_name
'Forero-Cort\'es, Paola A.'
'Marx, Maximilian'
'Moustakas, Nikolaos G.'
'Brunner, Fabian'
'Housecroft, Catherine E.'
'Constable, Edwin C.'
'Junge, Henrik'
'Beller, Matthias'
'Strunk, Jennifer'

_publ_section_title
;
 Transferring photocatalytic CO2 reduction mediated by Cu(N^N)(P^P)+
 complexes from organic solvents into ionic liquid media
;
_journal_issue 14
_journal_name_full 'Green Chemistry'
_journal_page_first 4541
_journal_page_last 4549
_journal_paper_doi 10.1039/D0GC01627F
_journal_volume 22
_journal_year 2020
_chemical_formula_sum 'C69 H56 Cu F6 N2 O3 P3'
_chemical_formula_weight 1231.60
_space_group_crystal_system monoclinic
_space_group_IT_number 9
_space_group_name_Hall 'C -2yc'
_space_group_name_H-M_alt 'C 1 c 1'
_atom_sites_solution_hydrogens geom
_audit_creation_method SHELXL-2014/7
_audit_update_record
;
2019-06-05 deposited with the CCDC.	2020-06-08 downloaded from the CCDC.
;
_cell_angle_alpha 90
_cell_angle_beta 105.981(2)
_cell_angle_gamma 90
_cell_formula_units_Z 4
_cell_length_a 25.4166(16)
_cell_length_b 16.5833(10)
_cell_length_c 14.6422(8)
_cell_measurement_reflns_used 9688
_cell_measurement_temperature 150(2)
_cell_measurement_theta_max 30.51
_cell_measurement_theta_min 2.79
_cell_volume 5933.0(6)
_computing_cell_refinement 'SAINT (Bruker, 2013)'
_computing_data_collection 'APEX2 (Bruker, 2014)'
_computing_data_reduction SAINT
_computing_structure_refinement 'SHELXL-2014/7 (Sheldrick, 2015)'
_computing_structure_solution 'SHELXS-97 (Sheldrick, 2008)'
_diffrn_ambient_temperature 150(2)
_diffrn_detector_area_resol_mean 8.3333
_diffrn_measured_fraction_theta_full 1.000
_diffrn_measured_fraction_theta_max 1.000
_diffrn_measurement_device_type 'Bruker APEX-II CCD'
_diffrn_measurement_method '\f and \w scans'
_diffrn_radiation_type MoK\a
_diffrn_radiation_wavelength 0.71073
_diffrn_reflns_av_R_equivalents 0.0300
_diffrn_reflns_av_unetI/netI 0.0255
_diffrn_reflns_Laue_measured_fraction_full 1.000
_diffrn_reflns_Laue_measured_fraction_max 1.000
_diffrn_reflns_limit_h_max 33
_diffrn_reflns_limit_h_min -33
_diffrn_reflns_limit_k_max 21
_diffrn_reflns_limit_k_min -21
_diffrn_reflns_limit_l_max 19
_diffrn_reflns_limit_l_min -19
_diffrn_reflns_number 66040
_diffrn_reflns_point_group_measured_fraction_full 1.000
_diffrn_reflns_point_group_measured_fraction_max 1.000
_diffrn_reflns_theta_full 25.242
_diffrn_reflns_theta_max 27.999
_diffrn_reflns_theta_min 1.484
_diffrn_source 'fine-focus sealed tube'
_exptl_absorpt_coefficient_mu 0.518
_exptl_absorpt_correction_T_max 0.94
_exptl_absorpt_correction_T_min 0.88
_exptl_absorpt_correction_type multi-scan
_exptl_absorpt_process_details 'SADABS (Bruker, 2014)'
_exptl_crystal_colour yellow
_exptl_crystal_density_diffrn 1.379
_exptl_crystal_description prism
_exptl_crystal_F_000 2544
_exptl_crystal_size_max 0.439
_exptl_crystal_size_mid 0.176
_exptl_crystal_size_min 0.111
_refine_diff_density_max 0.436
_refine_diff_density_min -0.398
_refine_diff_density_rms 0.045
_refine_ls_abs_structure_details
;
 Flack x determined using 6378 quotients [(I+)-(I-)]/[(I+)+(I-)]
 (Parsons, Flack and Wagner, Acta Cryst. B69 (2013) 249-259).
;
_refine_ls_abs_structure_Flack 0.364(3)
_refine_ls_extinction_method none
_refine_ls_goodness_of_fit_ref 1.038
_refine_ls_hydrogen_treatment constr
_refine_ls_matrix_type full
_refine_ls_number_parameters 765
_refine_ls_number_reflns 14335
_refine_ls_number_restraints 2
_refine_ls_restrained_S_all 1.038
_refine_ls_R_factor_all 0.0368
_refine_ls_R_factor_gt 0.0343
_refine_ls_shift/su_max 0.001
_refine_ls_shift/su_mean 0.000
_refine_ls_structure_factor_coef Fsqd
_refine_ls_weighting_details 'w=1/[\s^2^(Fo^2^)+(0.0482P)^2^+4.6071P] where P=(Fo^2^+2Fc^2^)/3'
_refine_ls_weighting_scheme calc
_refine_ls_wR_factor_gt 0.0851
_refine_ls_wR_factor_ref 0.0867
_reflns_Friedel_coverage 0.998
_reflns_Friedel_fraction_full 0.999
_reflns_Friedel_fraction_max 1.000
_reflns_number_gt 13602
_reflns_number_total 14335
_reflns_threshold_expression 'I > 2\s(I)'
_cod_data_source_file d0gc01627f2.cif
_cod_data_source_block AX1710
_cod_depositor_comments
;Adding full bibliography for 7240672.cif.

 Adding full bibliography for 7240672.cif.
;
_cod_original_sg_symbol_H-M 'C c'
_cod_database_code 7240672
_shelx_shelxl_version_number 2014/7
_shelx_space_group_comment
;
The symmetry employed for this shelxl refinement is uniquely defined
by the following loop, which should always be used as a source of
symmetry information in preference to the above space-group names.
They are only intended as comments.
;

loop_
_space_group_symop_operation_xyz
'x, y, z'
'x, -y, z+1/2'
'x+1/2, y+1/2, z'
'x+1/2, -y+1/2, z+1/2'

loop_
_atom_site_label
_atom_site_type_symbol
_atom_site_fract_x
_atom_site_fract_y
_atom_site_fract_z
_atom_site_U_iso_or_equiv
_atom_site_adp_type
_atom_site_occupancy
_atom_site_site_symmetry_order
_atom_site_calc_flag
_atom_site_refinement_flags_posn
_atom_site_refinement_flags_adp
_atom_site_refinement_flags_occupancy
_atom_site_disorder_assembly
_atom_site_disorder_group
C1 C 0.10256(12) 0.24413(18) 0.6386(2) 0.0207(6) Uani 1 1 d . . . . .
C2 C 0.11572(12) 0.23792(19) 0.5518(2) 0.0226(6) Uani 1 1 d . . . . .
H2 H 0.1463 0.2062 0.5487 0.027 Uiso 1 1 calc R U . . .
C3 C 0.08549(12) 0.27667(19) 0.4706(2) 0.0214(6) Uani 1 1 d . . . . .
C4 C 0.03938(12) 0.32266(18) 0.4782(2) 0.0210(6) Uani 1 1 d . . . . .
C5 C 0.00458(14) 0.3683(2) 0.4019(2) 0.0267(6) Uani 1 1 d . . . . .
H5 H 0.0140 0.3732 0.3437 0.032 Uiso 1 1 calc R U . . .
C6 C -0.04139(14) 0.4047(2) 0.4112(2) 0.0263(6) Uani 1 1 d . . . . .
H6 H -0.0642 0.4327 0.3583 0.032 Uiso 1 1 calc R U . . .
C7 C -0.05669(12) 0.40232(18) 0.4982(2) 0.0216(6) Uani 1 1 d . . . . .
C8 C -0.10458(12) 0.43950(18) 0.5120(2) 0.0219(6) Uani 1 1 d . . . . .
C9 C -0.11117(13) 0.43855(19) 0.6024(2) 0.0233(6) Uani 1 1 d . . . . .
H9 H -0.1424 0.4636 0.6136 0.028 Uiso 1 1 calc R U . . .
C10 C -0.07268(13) 0.40131(19) 0.6781(2) 0.0221(6) Uani 1 1 d . . . . .
C11 C -0.02067(12) 0.36533(18) 0.5770(2) 0.0194(5) Uani 1 1 d . . . . .
C12 C 0.02759(12) 0.32367(18) 0.5668(2) 0.0197(5) Uani 1 1 d . . . . .
C13 C 0.13700(14) 0.2016(2) 0.7247(2) 0.0283(7) Uani 1 1 d . . . . .
H13A H 0.1391 0.2345 0.7813 0.042 Uiso 1 1 calc R U . . .
H13B H 0.1739 0.1934 0.7179 0.042 Uiso 1 1 calc R U . . .
H13C H 0.1205 0.1493 0.7314 0.042 Uiso 1 1 calc R U . . .
C14 C 0.10330(13) 0.26668(18) 0.3824(2) 0.0215(6) Uani 1 1 d . . . . .
C15 C 0.15944(13) 0.2640(2) 0.3909(2) 0.0266(6) Uani 1 1 d . . . . .
H15 H 0.1849 0.2715 0.4514 0.032 Uiso 1 1 calc R U . . .
C16 C 0.17839(15) 0.2506(2) 0.3123(2) 0.0313(7) Uani 1 1 d . . . . .
H16 H 0.2166 0.2487 0.3192 0.038 Uiso 1 1 calc R U . . .
C17 C 0.14181(15) 0.2399(2) 0.2233(2) 0.0315(7) Uani 1 1 d . . . . .
H17 H 0.1549 0.2308 0.1694 0.038 Uiso 1 1 calc R U . . .
C18 C 0.08629(15) 0.2427(2) 0.2138(2) 0.0282(7) Uani 1 1 d . . . . .
H18 H 0.0611 0.2356 0.1529 0.034 Uiso 1 1 calc R U . . .
C19 C 0.06684(13) 0.25566(19) 0.2926(2) 0.0243(6) Uani 1 1 d . . . . .
H19 H 0.0285 0.2570 0.2852 0.029 Uiso 1 1 calc R U . . .
C20 C -0.14652(12) 0.47965(19) 0.4343(2) 0.0235(6) Uani 1 1 d . . . . .
C21 C -0.16285(13) 0.5581(2) 0.4482(2) 0.0274(6) Uani 1 1 d . . . . .
H21 H -0.1462 0.5856 0.5058 0.033 Uiso 1 1 calc R U . . .
C22 C -0.20332(15) 0.5960(2) 0.3781(3) 0.0341(8) Uani 1 1 d . . . . .
H22 H -0.2141 0.6495 0.3878 0.041 Uiso 1 1 calc R U . . .
C23 C -0.22797(15) 0.5563(3) 0.2944(3) 0.0375(8) Uani 1 1 d . . . . .
H23 H -0.2555 0.5825 0.2463 0.045 Uiso 1 1 calc R U . . .
C24 C -0.21261(16) 0.4783(2) 0.2806(2) 0.0366(8) Uani 1 1 d . . . . .
H24 H -0.2299 0.4508 0.2233 0.044 Uiso 1 1 calc R U . . .
C25 C -0.17184(14) 0.4396(2) 0.3503(2) 0.0295(7) Uani 1 1 d . . . . .
H25 H -0.1614 0.3860 0.3403 0.035 Uiso 1 1 calc R U . . .
C26 C -0.08018(14) 0.3991(2) 0.7761(2) 0.0272(6) Uani 1 1 d . . . . .
H26A H -0.0870 0.3434 0.7924 0.041 Uiso 1 1 calc R U . . .
H26B H -0.1114 0.4329 0.7782 0.041 Uiso 1 1 calc R U . . .
H26C H -0.0470 0.4194 0.8218 0.041 Uiso 1 1 calc R U . . .
C27 C 0.06160(12) 0.08742(18) 0.8580(2) 0.0201(6) Uani 1 1 d . . . . .
C28 C 0.01845(11) 0.08607(18) 0.7754(2) 0.0199(6) Uani 1 1 d . . . . .
C29 C 0.01106(13) 0.0165(2) 0.7198(2) 0.0261(6) Uani 1 1 d . . . . .
H29 H -0.0193 0.0124 0.6650 0.031 Uiso 1 1 calc R U . . .
C30 C 0.04772(15) -0.0463(2) 0.7442(2) 0.0301(7) Uani 1 1 d . . . . .
H30 H 0.0430 -0.0929 0.7050 0.036 Uiso 1 1 calc R U . . .
C31 C 0.09151(14) -0.0424(2) 0.8256(2) 0.0290(7) Uani 1 1 d . . . . .
H31 H 0.1168 -0.0859 0.8405 0.035 Uiso 1 1 calc R U . . .
C32 C 0.09883(12) 0.02427(19) 0.8853(2) 0.0230(6) Uani 1 1 d . . . . .
C33 C 0.14259(13) 0.0320(2) 0.9799(2) 0.0264(6) Uani 1 1 d . . . . .
C34 C 0.15962(12) 0.1202(2) 0.9913(2) 0.0243(6) Uani 1 1 d . . . . .
C35 C 0.21291(13) 0.1472(2) 1.0344(2) 0.0298(7) Uani 1 1 d . . . . .
H35 H 0.2412 0.1088 1.0574 0.036 Uiso 1 1 calc R U . . .
C36 C 0.22502(14) 0.2283(3) 1.0439(2) 0.0336(8) Uani 1 1 d . . . . .
H36 H 0.2612 0.2451 1.0752 0.040 Uiso 1 1 calc R U . . .
C37 C 0.18475(13) 0.2859(2) 1.0082(2) 0.0291(7) Uani 1 1 d . . . . .
H37 H 0.1938 0.3415 1.0149 0.035 Uiso 1 1 calc R U . . .
C38 C 0.13089(12) 0.26229(19) 0.9625(2) 0.0217(6) Uani 1 1 d . . . . .
C39 C 0.12013(12) 0.17942(19) 0.9578(2) 0.0208(6) Uani 1 1 d . . . . .
C40 C 0.19116(16) -0.0236(3) 0.9842(3) 0.0424(9) Uani 1 1 d . . . . .
H40A H 0.1786 -0.0797 0.9765 0.064 Uiso 1 1 calc R U . . .
H40B H 0.2184 -0.0173 1.0458 0.064 Uiso 1 1 calc R U . . .
H40C H 0.2076 -0.0094 0.9332 0.064 Uiso 1 1 calc R U . . .
C41 C 0.11632(16) 0.0096(3) 1.0603(3) 0.0380(8) Uani 1 1 d . . . . .
H41A H 0.0860 0.0466 1.0587 0.057 Uiso 1 1 calc R U . . .
H41B H 0.1439 0.0139 1.1218 0.057 Uiso 1 1 calc R U . . .
H41C H 0.1025 -0.0458 1.0510 0.057 Uiso 1 1 calc R U . . .
C42 C -0.07949(12) 0.16129(19) 0.7930(2) 0.0221(6) Uani 1 1 d . . . . .
C43 C -0.07367(13) 0.1246(2) 0.8813(2) 0.0272(7) Uani 1 1 d . . . . .
H43 H -0.0390 0.1038 0.9154 0.033 Uiso 1 1 calc R U . . .
C44 C -0.11771(15) 0.1179(2) 0.9203(3) 0.0335(8) Uani 1 1 d . . . . .
C45 C -0.16749(15) 0.1510(3) 0.8701(3) 0.0366(8) Uani 1 1 d . . . . .
H45 H -0.1975 0.1497 0.8971 0.044 Uiso 1 1 calc R U . . .
C46 C -0.17430(14) 0.1858(3) 0.7820(3) 0.0385(9) Uani 1 1 d . . . . .
H46 H -0.2089 0.2069 0.7482 0.046 Uiso 1 1 calc R U . . .
C47 C -0.13046(13) 0.1897(2) 0.7431(2) 0.0270(6) Uani 1 1 d . . . . .
C48 C -0.05973(12) 0.16768(19) 0.6193(2) 0.0224(6) Uani 1 1 d . . . . .
C49 C -0.03519(13) 0.1445(2) 0.5484(2) 0.0250(6) Uani 1 1 d . . . . .
H49 H 0.0015 0.1256 0.5666 0.030 Uiso 1 1 calc R U . . .
C50 C -0.06297(14) 0.1483(2) 0.4525(2) 0.0297(7) Uani 1 1 d . . . . .
C51 C -0.11609(16) 0.1786(3) 0.4273(3) 0.0411(9) Uani 1 1 d . . . . .
H51 H -0.1355 0.1826 0.3620 0.049 Uiso 1 1 calc R U . . .
C52 C -0.14099(16) 0.2029(3) 0.4950(3) 0.0429(10) Uani 1 1 d . . . . .
H52 H -0.1772 0.2236 0.4766 0.051 Uiso 1 1 calc R U . . .
C53 C -0.11254(14) 0.1968(2) 0.5912(2) 0.0294(7) Uani 1 1 d . . . . .
C54 C -0.1114(2) 0.0757(3) 1.0141(3) 0.0521(11) Uani 1 1 d . . . . .
H54A H -0.1358 0.1008 1.0475 0.078 Uiso 1 1 calc R U . . .
H54B H -0.0734 0.0803 1.0530 0.078 Uiso 1 1 calc R U . . .
H54C H -0.1211 0.0187 1.0027 0.078 Uiso 1 1 calc R U . . .
C55 C -0.03642(17) 0.1207(3) 0.3782(3) 0.0418(9) Uani 1 1 d . . . . .
H55A H 0.0031 0.1303 0.4005 0.063 Uiso 1 1 calc R U . . .
H55B H -0.0518 0.1507 0.3193 0.063 Uiso 1 1 calc R U . . .
H55C H -0.0432 0.0629 0.3665 0.063 Uiso 1 1 calc R U . . .
C56 C 0.04468(13) 0.36432(19) 0.9891(2) 0.0241(6) Uani 1 1 d . . . . .
C57 C 0.00033(13) 0.3204(2) 1.0000(2) 0.0266(6) Uani 1 1 d . . . . .
H57 H -0.0130 0.2768 0.9577 0.032 Uiso 1 1 calc R U . . .
C58 C -0.02544(14) 0.3375(2) 1.0703(2) 0.0314(7) Uani 1 1 d . . . . .
C59 C -0.00624(15) 0.4030(2) 1.1287(2) 0.0347(8) Uani 1 1 d . . . . .
H59 H -0.0237 0.4167 1.1761 0.042 Uiso 1 1 calc R U . . .
C60 C 0.03738(16) 0.4487(2) 1.1202(2) 0.0350(8) Uani 1 1 d . . . . .
H60 H 0.0498 0.4931 1.1614 0.042 Uiso 1 1 calc R U . . .
C61 C 0.06321(14) 0.4290(2) 1.0503(2) 0.0294(7) Uani 1 1 d . . . . .
C62 C 0.11911(14) 0.4234(2) 0.9014(2) 0.0274(7) Uani 1 1 d . . . . .
C63 C 0.14652(16) 0.4318(2) 0.8305(2) 0.0351(8) Uani 1 1 d . . . . .
H63 H 0.1380 0.3959 0.7779 0.042 Uiso 1 1 calc R U . . .
C64 C 0.18541(18) 0.4907(3) 0.8352(3) 0.0434(9) Uani 1 1 d . . . . .
C65 C 0.19611(18) 0.5435(3) 0.9122(3) 0.0460(10) Uani 1 1 d . . . . .
H65 H 0.2232 0.5840 0.9172 0.055 Uiso 1 1 calc R U . . .
C66 C 0.16895(18) 0.5389(2) 0.9812(3) 0.0421(9) Uani 1 1 d . . . . .
H66 H 0.1764 0.5766 1.0320 0.050 Uiso 1 1 calc R U . . .
C67 C 0.13023(16) 0.4783(2) 0.9754(2) 0.0334(7) Uani 1 1 d . . . . .
C68 C -0.07014(17) 0.2843(3) 1.0853(3) 0.0460(10) Uani 1 1 d . . . . .
H68A H -0.0544 0.2329 1.1130 0.069 Uiso 1 1 calc R U . . .
H68B H -0.0971 0.2742 1.0242 0.069 Uiso 1 1 calc R U . . .
H68C H -0.0881 0.3109 1.1284 0.069 Uiso 1 1 calc R U . . .
C69 C 0.2153(2) 0.4977(4) 0.7590(4) 0.0656(15) Uani 1 1 d . . . . .
H69A H 0.2104 0.4479 0.7216 0.098 Uiso 1 1 calc R U . . .
H69B H 0.2544 0.5066 0.7889 0.098 Uiso 1 1 calc R U . . .
H69C H 0.2004 0.5432 0.7171 0.098 Uiso 1 1 calc R U . . .
Cu1 Cu 0.02684(2) 0.29368(2) 0.76034(2) 0.01908(8) Uani 1 1 d . . . . .
F1 F 0.33236(10) 0.1806(2) 0.6781(2) 0.0700(9) Uani 1 1 d . . . . .
F2 F 0.29405(12) 0.25068(19) 0.54401(18) 0.0575(7) Uani 1 1 d . . . . .
F3 F 0.24135(9) 0.18004(15) 0.61701(19) 0.0446(5) Uani 1 1 d . . . . .
F4 F 0.23911(12) 0.31538(16) 0.6184(2) 0.0563(7) Uani 1 1 d . . . . .
F5 F 0.27847(11) 0.24646(19) 0.75302(18) 0.0565(7) Uani 1 1 d . . . . .
F6 F 0.33174(13) 0.3167(2) 0.6802(2) 0.0761(10) Uani 1 1 d . . . . .
N1 N 0.05899(10) 0.28590(15) 0.64588(17) 0.0188(5) Uani 1 1 d . . . . .
N2 N -0.02845(10) 0.36529(15) 0.66551(17) 0.0201(5) Uani 1 1 d . . . . .
O1 O 0.06671(8) 0.15632(13) 0.91368(14) 0.0195(4) Uani 1 1 d . . . . .
O2 O -0.14010(10) 0.22599(19) 0.65459(16) 0.0375(6) Uani 1 1 d . . . . .
O3 O 0.10674(12) 0.47769(17) 1.04960(18) 0.0396(6) Uani 1 1 d . . . . .
P1 P -0.02237(3) 0.17708(5) 0.74342(5) 0.01813(14) Uani 1 1 d . . . . .
P2 P 0.07823(3) 0.33455(5) 0.90037(5) 0.02064(15) Uani 1 1 d . . . . .
P3 P 0.28638(4) 0.24917(7) 0.64881(7) 0.0371(2) Uani 1 1 d . . . . .

loop_
_atom_site_aniso_label
_atom_site_aniso_U_11
_atom_site_aniso_U_22
_atom_site_aniso_U_33
_atom_site_aniso_U_23
_atom_site_aniso_U_13
_atom_site_aniso_U_12
C1 0.0189(13) 0.0254(15) 0.0180(13) 0.0034(11) 0.0053(11) 0.0015(11)
C2 0.0204(14) 0.0270(15) 0.0216(14) 0.0020(12) 0.0074(11) 0.0045(12)
C3 0.0228(14) 0.0247(14) 0.0176(13) 0.0016(11) 0.0068(11) 0.0009(11)
C4 0.0234(14) 0.0215(14) 0.0188(13) 0.0030(11) 0.0071(11) 0.0033(11)
C5 0.0338(17) 0.0310(17) 0.0172(13) 0.0057(12) 0.0101(12) 0.0068(13)
C6 0.0318(16) 0.0282(16) 0.0184(13) 0.0076(12) 0.0060(12) 0.0097(13)
C7 0.0244(14) 0.0196(14) 0.0207(13) 0.0021(11) 0.0061(11) 0.0034(11)
C8 0.0227(14) 0.0203(14) 0.0216(14) 0.0020(11) 0.0044(11) 0.0031(11)
C9 0.0228(14) 0.0243(15) 0.0234(14) 0.0001(11) 0.0072(11) 0.0057(12)
C10 0.0251(14) 0.0233(14) 0.0185(13) -0.0007(11) 0.0068(11) 0.0012(12)
C11 0.0203(13) 0.0185(13) 0.0200(13) 0.0014(10) 0.0067(11) 0.0017(10)
C12 0.0216(14) 0.0194(13) 0.0180(13) 0.0009(10) 0.0053(11) 0.0016(11)
C13 0.0245(16) 0.0425(19) 0.0194(14) 0.0071(13) 0.0085(12) 0.0099(14)
C14 0.0272(15) 0.0206(14) 0.0182(13) 0.0021(11) 0.0088(11) 0.0026(12)
C15 0.0258(15) 0.0316(16) 0.0238(15) 0.0028(12) 0.0090(12) 0.0018(13)
C16 0.0302(17) 0.0367(19) 0.0310(17) 0.0041(14) 0.0151(14) 0.0045(14)
C17 0.0419(19) 0.0350(18) 0.0235(15) 0.0056(13) 0.0189(14) 0.0078(15)
C18 0.0400(18) 0.0279(16) 0.0168(13) 0.0045(12) 0.0081(13) 0.0073(14)
C19 0.0265(15) 0.0261(15) 0.0211(14) 0.0046(12) 0.0081(12) 0.0051(12)
C20 0.0204(14) 0.0280(15) 0.0210(13) 0.0043(12) 0.0038(11) 0.0040(12)
C21 0.0263(16) 0.0274(16) 0.0275(15) 0.0014(13) 0.0060(13) 0.0048(12)
C22 0.0340(18) 0.0310(18) 0.0378(18) 0.0088(15) 0.0108(15) 0.0120(14)
C23 0.0289(17) 0.048(2) 0.0329(18) 0.0131(16) 0.0035(14) 0.0113(16)
C24 0.0350(18) 0.046(2) 0.0236(16) 0.0020(15) 0.0002(13) -0.0004(16)
C25 0.0317(17) 0.0289(17) 0.0263(15) 0.0011(13) 0.0052(13) 0.0019(13)
C26 0.0292(16) 0.0328(17) 0.0218(14) 0.0018(12) 0.0109(12) 0.0093(13)
C27 0.0200(13) 0.0222(14) 0.0208(13) 0.0023(11) 0.0101(11) 0.0005(11)
C28 0.0188(14) 0.0233(14) 0.0174(13) 0.0014(11) 0.0048(10) 0.0005(11)
C29 0.0292(16) 0.0248(15) 0.0243(15) -0.0005(12) 0.0072(12) -0.0027(12)
C30 0.0420(19) 0.0222(15) 0.0279(16) -0.0008(12) 0.0125(14) 0.0026(13)
C31 0.0337(17) 0.0251(15) 0.0301(16) 0.0057(13) 0.0121(13) 0.0075(13)
C32 0.0223(14) 0.0260(15) 0.0225(14) 0.0063(12) 0.0092(11) 0.0036(12)
C33 0.0228(15) 0.0315(16) 0.0231(14) 0.0080(12) 0.0035(12) 0.0078(12)
C34 0.0197(14) 0.0368(17) 0.0166(13) 0.0054(12) 0.0053(11) 0.0043(12)
C35 0.0186(14) 0.049(2) 0.0200(14) 0.0040(14) 0.0021(11) 0.0064(14)
C36 0.0174(15) 0.058(2) 0.0225(15) -0.0004(15) 0.0013(12) -0.0058(15)
C37 0.0260(16) 0.0395(19) 0.0207(14) -0.0020(13) 0.0049(12) -0.0102(13)
C38 0.0184(14) 0.0314(16) 0.0152(12) -0.0008(11) 0.0043(10) -0.0026(12)
C39 0.0181(13) 0.0313(15) 0.0136(12) 0.0021(11) 0.0051(10) 0.0008(11)
C40 0.035(2) 0.041(2) 0.044(2) 0.0064(17) -0.0001(17) 0.0189(17)
C41 0.043(2) 0.043(2) 0.0273(16) 0.0146(15) 0.0086(15) 0.0015(17)
C42 0.0182(13) 0.0277(15) 0.0206(14) -0.0018(12) 0.0055(11) 0.0003(12)
C43 0.0247(15) 0.0327(17) 0.0257(15) 0.0046(13) 0.0093(12) 0.0044(13)
C44 0.0372(19) 0.0364(19) 0.0333(18) 0.0042(14) 0.0203(15) 0.0015(15)
C45 0.0281(17) 0.050(2) 0.0370(19) -0.0010(17) 0.0173(15) -0.0019(16)
C46 0.0182(15) 0.066(3) 0.0316(18) -0.0017(17) 0.0076(13) 0.0049(16)
C47 0.0200(14) 0.0416(18) 0.0185(14) 0.0004(12) 0.0036(11) 0.0025(13)
C48 0.0218(14) 0.0269(15) 0.0178(13) 0.0011(11) 0.0042(11) -0.0011(12)
C49 0.0223(14) 0.0298(16) 0.0216(14) 0.0000(12) 0.0042(12) -0.0016(12)
C50 0.0312(17) 0.0373(18) 0.0202(14) -0.0009(13) 0.0062(12) -0.0039(14)
C51 0.0322(19) 0.068(3) 0.0185(15) 0.0027(16) -0.0002(13) 0.0018(18)
C52 0.0238(17) 0.079(3) 0.0207(16) 0.0057(17) -0.0022(13) 0.0127(18)
C53 0.0205(15) 0.048(2) 0.0188(14) 0.0007(14) 0.0033(12) 0.0056(14)
C54 0.067(3) 0.055(3) 0.048(2) 0.022(2) 0.039(2) 0.015(2)
C55 0.047(2) 0.057(3) 0.0235(16) -0.0059(16) 0.0130(15) -0.0011(19)
C56 0.0288(15) 0.0258(15) 0.0163(13) 0.0026(11) 0.0038(11) 0.0044(12)
C57 0.0254(15) 0.0333(17) 0.0200(14) 0.0025(13) 0.0043(12) 0.0042(13)
C58 0.0261(16) 0.044(2) 0.0247(15) 0.0077(14) 0.0087(13) 0.0105(14)
C59 0.0397(19) 0.042(2) 0.0251(16) 0.0064(14) 0.0131(14) 0.0173(16)
C60 0.050(2) 0.0322(18) 0.0232(15) -0.0025(13) 0.0100(14) 0.0104(16)
C61 0.0367(18) 0.0281(16) 0.0232(14) -0.0004(12) 0.0075(13) 0.0024(14)
C62 0.0310(17) 0.0263(15) 0.0225(14) 0.0010(12) 0.0035(12) -0.0073(13)
C63 0.044(2) 0.0356(19) 0.0264(16) 0.0000(14) 0.0104(15) -0.0118(16)
C64 0.049(2) 0.043(2) 0.040(2) 0.0011(17) 0.0155(18) -0.0160(18)
C65 0.050(2) 0.035(2) 0.053(2) -0.0006(18) 0.0143(19) -0.0215(18)
C66 0.055(2) 0.0284(18) 0.041(2) -0.0061(16) 0.0105(18) -0.0157(17)
C67 0.043(2) 0.0280(17) 0.0281(16) -0.0004(13) 0.0078(14) -0.0061(15)
C68 0.035(2) 0.067(3) 0.042(2) 0.003(2) 0.0217(17) 0.0019(19)
C69 0.076(3) 0.075(3) 0.057(3) -0.009(3) 0.037(3) -0.040(3)
Cu1 0.01983(16) 0.02298(17) 0.01402(14) 0.00112(14) 0.00394(12) 0.00109(15)
F1 0.0303(13) 0.107(2) 0.076(2) 0.0486(18) 0.0209(13) 0.0217(14)
F2 0.0598(17) 0.080(2) 0.0338(12) 0.0117(13) 0.0150(11) -0.0009(14)
F3 0.0340(12) 0.0402(12) 0.0568(15) -0.0026(11) 0.0079(10) 0.0005(10)
F4 0.0659(17) 0.0408(14) 0.0511(15) -0.0031(11) -0.0024(13) 0.0122(12)
F5 0.0521(15) 0.084(2) 0.0318(12) 0.0065(12) 0.0084(11) -0.0138(14)
F6 0.0671(19) 0.103(2) 0.0462(15) 0.0127(16) -0.0051(14) -0.0515(18)
N1 0.0178(11) 0.0217(12) 0.0161(11) 0.0019(9) 0.0030(9) 0.0010(9)
N2 0.0223(12) 0.0198(12) 0.0182(11) 0.0000(9) 0.0057(9) 0.0008(9)
O1 0.0161(9) 0.0233(10) 0.0181(9) 0.0000(8) 0.0032(7) 0.0008(8)
O2 0.0268(12) 0.0657(18) 0.0200(11) 0.0063(11) 0.0065(9) 0.0195(12)
O3 0.0529(16) 0.0372(14) 0.0305(13) -0.0133(11) 0.0143(12) -0.0156(12)
P1 0.0153(3) 0.0229(4) 0.0152(3) 0.0004(3) 0.0025(3) 0.0008(3)
P2 0.0227(4) 0.0232(4) 0.0152(3) 0.0001(3) 0.0040(3) -0.0030(3)
P3 0.0275(4) 0.0510(6) 0.0289(4) 0.0095(4) 0.0012(3) -0.0052(4)

loop_
_atom_type_symbol
_atom_type_description
_atom_type_scat_dispersion_real
_atom_type_scat_dispersion_imag
_atom_type_scat_source
C C 0.0033 0.0016 'International Tables Vol C Tables 4.2.6.8 and 6.1.1.4'
H H 0.0000 0.0000 'International Tables Vol C Tables 4.2.6.8 and 6.1.1.4'
N N 0.0061 0.0033 'International Tables Vol C Tables 4.2.6.8 and 6.1.1.4'
O O 0.0106 0.0060 'International Tables Vol C Tables 4.2.6.8 and 6.1.1.4'
F F 0.0171 0.0103 'International Tables Vol C Tables 4.2.6.8 and 6.1.1.4'
P P 0.1023 0.0942 'International Tables Vol C Tables 4.2.6.8 and 6.1.1.4'
Cu Cu 0.3201 1.2651 'International Tables Vol C Tables 4.2.6.8 and 6.1.1.4'

loop_
_geom_angle_atom_site_label_1
_geom_angle_atom_site_label_2
_geom_angle_atom_site_label_3
_geom_angle
_geom_angle_site_symmetry_1
_geom_angle_site_symmetry_3
_geom_angle_publ_flag
N1 C1 C2 121.3(3) . . ?
N1 C1 C13 118.8(3) . . ?
C2 C1 C13 119.9(3) . . ?
C3 C2 C1 122.0(3) . . ?
C3 C2 H2 119.0 . . ?
C1 C2 H2 119.0 . . ?
C2 C3 C4 117.0(3) . . ?
C2 C3 C14 117.6(3) . . ?
C4 C3 C14 125.3(3) . . ?
C12 C4 C3 117.7(3) . . ?
C12 C4 C5 117.9(3) . . ?
C3 C4 C5 124.3(3) . . ?
C6 C5 C4 121.4(3) . . ?
C6 C5 H5 119.3 . . ?
C4 C5 H5 119.3 . . ?
C5 C6 C7 122.0(3) . . ?
C5 C6 H6 119.0 . . ?
C7 C6 H6 119.0 . . ?
C11 C7 C8 117.5(3) . . ?
C11 C7 C6 118.0(3) . . ?
C8 C7 C6 124.4(3) . . ?
C9 C8 C7 117.7(3) . . ?
C9 C8 C20 119.3(3) . . ?
C7 C8 C20 123.1(3) . . ?
C8 C9 C10 121.4(3) . . ?
C8 C9 H9 119.3 . . ?
C10 C9 H9 119.3 . . ?
N2 C10 C9 121.3(3) . . ?
N2 C10 C26 117.2(3) . . ?
C9 C10 C26 121.5(3) . . ?
N2 C11 C7 123.3(3) . . ?
N2 C11 C12 116.4(3) . . ?
C7 C11 C12 120.2(3) . . ?
N1 C12 C4 123.5(3) . . ?
N1 C12 C11 116.5(3) . . ?
C4 C12 C11 120.0(3) . . ?
C1 C13 H13A 109.5 . . ?
C1 C13 H13B 109.5 . . ?
H13A C13 H13B 109.5 . . ?
C1 C13 H13C 109.5 . . ?
H13A C13 H13C 109.5 . . ?
H13B C13 H13C 109.5 . . ?
C19 C14 C15 118.4(3) . . ?
C19 C14 C3 123.3(3) . . ?
C15 C14 C3 118.2(3) . . ?
C16 C15 C14 120.8(3) . . ?
C16 C15 H15 119.6 . . ?
C14 C15 H15 119.6 . . ?
C15 C16 C17 120.3(3) . . ?
C15 C16 H16 119.8 . . ?
C17 C16 H16 119.8 . . ?
C18 C17 C16 119.6(3) . . ?
C18 C17 H17 120.2 . . ?
C16 C17 H17 120.2 . . ?
C17 C18 C19 120.5(3) . . ?
C17 C18 H18 119.7 . . ?
C19 C18 H18 119.7 . . ?
C18 C19 C14 120.4(3) . . ?
C18 C19 H19 119.8 . . ?
C14 C19 H19 119.8 . . ?
C25 C20 C21 119.3(3) . . ?
C25 C20 C8 121.5(3) . . ?
C21 C20 C8 119.0(3) . . ?
C22 C21 C20 120.2(3) . . ?
C22 C21 H21 119.9 . . ?
C20 C21 H21 119.9 . . ?
C23 C22 C21 120.2(3) . . ?
C23 C22 H22 119.9 . . ?
C21 C22 H22 119.9 . . ?
C22 C23 C24 119.9(3) . . ?
C22 C23 H23 120.0 . . ?
C24 C23 H23 120.0 . . ?
C23 C24 C25 120.5(3) . . ?
C23 C24 H24 119.8 . . ?
C25 C24 H24 119.8 . . ?
C20 C25 C24 119.8(3) . . ?
C20 C25 H25 120.1 . . ?
C24 C25 H25 120.1 . . ?
C10 C26 H26A 109.5 . . ?
C10 C26 H26B 109.5 . . ?
H26A C26 H26B 109.5 . . ?
C10 C26 H26C 109.5 . . ?
H26A C26 H26C 109.5 . . ?
H26B C26 H26C 109.5 . . ?
O1 C27 C28 116.6(3) . . ?
O1 C27 C32 120.2(3) . . ?
C28 C27 C32 123.2(3) . . ?
C27 C28 C29 117.9(3) . . ?
C27 C28 P1 117.9(2) . . ?
C29 C28 P1 124.1(2) . . ?
C30 C29 C28 120.1(3) . . ?
C30 C29 H29 120.0 . . ?
C28 C29 H29 120.0 . . ?
C29 C30 C31 120.8(3) . . ?
C29 C30 H30 119.6 . . ?
C31 C30 H30 119.6 . . ?
C30 C31 C32 120.9(3) . . ?
C30 C31 H31 119.6 . . ?
C32 C31 H31 119.6 . . ?
C31 C32 C27 117.0(3) . . ?
C31 C32 C33 125.2(3) . . ?
C27 C32 C33 117.8(3) . . ?
C34 C33 C32 107.2(2) . . ?
C34 C33 C40 111.9(3) . . ?
C32 C33 C40 111.5(3) . . ?
C34 C33 C41 108.4(3) . . ?
C32 C33 C41 108.1(3) . . ?
C40 C33 C41 109.6(3) . . ?
C39 C34 C35 116.6(3) . . ?
C39 C34 C33 118.9(3) . . ?
C35 C34 C33 124.5(3) . . ?
C36 C35 C34 121.2(3) . . ?
C36 C35 H35 119.4 . . ?
C34 C35 H35 119.4 . . ?
C35 C36 C37 120.7(3) . . ?
C35 C36 H36 119.6 . . ?
C37 C36 H36 119.6 . . ?
C36 C37 C38 120.5(3) . . ?
C36 C37 H37 119.7 . . ?
C38 C37 H37 119.7 . . ?
C39 C38 C37 116.7(3) . . ?
C39 C38 P2 120.6(2) . . ?
C37 C38 P2 122.4(3) . . ?
O1 C39 C34 119.2(3) . . ?
O1 C39 C38 116.6(3) . . ?
C34 C39 C38 124.2(3) . . ?
C33 C40 H40A 109.5 . . ?
C33 C40 H40B 109.5 . . ?
H40A C40 H40B 109.5 . . ?
C33 C40 H40C 109.5 . . ?
H40A C40 H40C 109.5 . . ?
H40B C40 H40C 109.5 . . ?
C33 C41 H41A 109.5 . . ?
C33 C41 H41B 109.5 . . ?
H41A C41 H41B 109.5 . . ?
C33 C41 H41C 109.5 . . ?
H41A C41 H41C 109.5 . . ?
H41B C41 H41C 109.5 . . ?
C47 C42 C43 118.8(3) . . ?
C47 C42 P1 118.4(2) . . ?
C43 C42 P1 122.7(2) . . ?
C44 C43 C42 121.4(3) . . ?
C44 C43 H43 119.3 . . ?
C42 C43 H43 119.3 . . ?
C45 C44 C43 118.0(3) . . ?
C45 C44 C54 121.1(3) . . ?
C43 C44 C54 120.9(3) . . ?
C46 C45 C44 121.4(3) . . ?
C46 C45 H45 119.3 . . ?
C44 C45 H45 119.3 . . ?
C45 C46 C47 119.8(3) . . ?
C45 C46 H46 120.1 . . ?
C47 C46 H46 120.1 . . ?
C42 C47 C46 120.6(3) . . ?
C42 C47 O2 122.7(3) . . ?
C46 C47 O2 116.7(3) . . ?
C53 C48 C49 118.0(3) . . ?
C53 C48 P1 117.9(2) . . ?
C49 C48 P1 123.3(2) . . ?
C50 C49 C48 122.0(3) . . ?
C50 C49 H49 119.0 . . ?
C48 C49 H49 119.0 . . ?
C49 C50 C51 118.1(3) . . ?
C49 C50 C55 120.9(3) . . ?
C51 C50 C55 121.0(3) . . ?
C52 C51 C50 121.3(3) . . ?
C52 C51 H51 119.3 . . ?
C50 C51 H51 119.3 . . ?
C51 C52 C53 119.5(3) . . ?
C51 C52 H52 120.3 . . ?
C53 C52 H52 120.3 . . ?
C48 C53 O2 123.3(3) . . ?
C48 C53 C52 121.2(3) . . ?
O2 C53 C52 115.5(3) . . ?
C44 C54 H54A 109.5 . . ?
C44 C54 H54B 109.5 . . ?
H54A C54 H54B 109.5 . . ?
C44 C54 H54C 109.5 . . ?
H54A C54 H54C 109.5 . . ?
H54B C54 H54C 109.5 . . ?
C50 C55 H55A 109.5 . . ?
C50 C55 H55B 109.5 . . ?
H55A C55 H55B 109.5 . . ?
C50 C55 H55C 109.5 . . ?
H55A C55 H55C 109.5 . . ?
H55B C55 H55C 109.5 . . ?
C57 C56 C61 118.2(3) . . ?
C57 C56 P2 119.8(2) . . ?
C61 C56 P2 122.0(3) . . ?
C56 C57 C58 122.6(3) . . ?
C56 C57 H57 118.7 . . ?
C58 C57 H57 118.7 . . ?
C59 C58 C57 117.3(3) . . ?
C59 C58 C68 121.5(3) . . ?
C57 C58 C68 121.1(4) . . ?
C60 C59 C58 122.1(3) . . ?
C60 C59 H59 118.9 . . ?
C58 C59 H59 118.9 . . ?
C59 C60 C61 119.3(3) . . ?
C59 C60 H60 120.3 . . ?
C61 C60 H60 120.3 . . ?
O3 C61 C56 125.3(3) . . ?
O3 C61 C60 114.3(3) . . ?
C56 C61 C60 120.4(3) . . ?
C67 C62 C63 118.5(3) . . ?
C67 C62 P2 122.5(3) . . ?
C63 C62 P2 118.5(3) . . ?
C64 C63 C62 121.8(3) . . ?
C64 C63 H63 119.1 . . ?
C62 C63 H63 119.1 . . ?
C63 C64 C65 117.5(4) . . ?
C63 C64 C69 121.0(4) . . ?
C65 C64 C69 121.4(4) . . ?
C66 C65 C64 122.4(4) . . ?
C66 C65 H65 118.8 . . ?
C64 C65 H65 118.8 . . ?
C65 C66 C67 119.0(4) . . ?
C65 C66 H66 120.5 . . ?
C67 C66 H66 120.5 . . ?
O3 C67 C62 125.0(3) . . ?
O3 C67 C66 114.2(3) . . ?
C62 C67 C66 120.7(3) . . ?
C58 C68 H68A 109.5 . . ?
C58 C68 H68B 109.5 . . ?
H68A C68 H68B 109.5 . . ?
C58 C68 H68C 109.5 . . ?
H68A C68 H68C 109.5 . . ?
H68B C68 H68C 109.5 . . ?
C64 C69 H69A 109.5 . . ?
C64 C69 H69B 109.5 . . ?
H69A C69 H69B 109.5 . . ?
C64 C69 H69C 109.5 . . ?
H69A C69 H69C 109.5 . . ?
H69B C69 H69C 109.5 . . ?
N2 Cu1 N1 80.65(10) . . ?
N2 Cu1 P2 124.58(8) . . ?
N1 Cu1 P2 120.51(7) . . ?
N2 Cu1 P1 99.43(7) . . ?
N1 Cu1 P1 100.78(7) . . ?
P2 Cu1 P1 121.80(3) . . ?
C1 N1 C12 118.3(2) . . ?
C1 N1 Cu1 128.4(2) . . ?
C12 N1 Cu1 113.01(19) . . ?
C10 N2 C11 118.7(3) . . ?
C10 N2 Cu1 127.7(2) . . ?
C11 N2 Cu1 113.00(19) . . ?
C39 O1 C27 115.0(2) . . ?
C47 O2 C53 118.6(3) . . ?
C61 O3 C67 122.4(3) . . ?
C48 P1 C42 97.65(14) . . ?
C48 P1 C28 106.94(14) . . ?
C42 P1 C28 103.89(14) . . ?
C48 P1 Cu1 107.63(11) . . ?
C42 P1 Cu1 123.72(11) . . ?
C28 P1 Cu1 114.78(10) . . ?
C62 P2 C56 98.95(16) . . ?
C62 P2 C38 100.91(15) . . ?
C56 P2 C38 104.20(13) . . ?
C62 P2 Cu1 116.77(11) . . ?
C56 P2 Cu1 118.35(11) . . ?
C38 P2 Cu1 114.98(10) . . ?
F6 P3 F5 90.89(16) . . ?
F6 P3 F3 179.1(2) . . ?
F5 P3 F3 89.41(15) . . ?
F6 P3 F4 91.53(19) . . ?
F5 P3 F4 90.16(16) . . ?
F3 P3 F4 89.34(14) . . ?
F6 P3 F2 89.78(16) . . ?
F5 P3 F2 179.25(18) . . ?
F3 P3 F2 89.91(15) . . ?
F4 P3 F2 90.16(16) . . ?
F6 P3 F1 90.3(2) . . ?
F5 P3 F1 89.90(16) . . ?
F3 P3 F1 88.86(16) . . ?
F4 P3 F1 178.20(19) . . ?
F2 P3 F1 89.75(16) . . ?

loop_
_geom_bond_atom_site_label_1
_geom_bond_atom_site_label_2
_geom_bond_distance
_geom_bond_site_symmetry_2
_geom_bond_publ_flag
C1 N1 1.335(4) . ?
C1 C2 1.404(4) . ?
C1 C13 1.499(4) . ?
C2 C3 1.383(4) . ?
C2 H2 0.9500 . ?
C3 C4 1.428(4) . ?
C3 C14 1.490(4) . ?
C4 C12 1.410(4) . ?
C4 C5 1.435(4) . ?
C5 C6 1.355(5) . ?
C5 H5 0.9500 . ?
C6 C7 1.431(4) . ?
C6 H6 0.9500 . ?
C7 C11 1.401(4) . ?
C7 C8 1.428(4) . ?
C8 C9 1.379(4) . ?
C8 C20 1.485(4) . ?
C9 C10 1.404(4) . ?
C9 H9 0.9500 . ?
C10 N2 1.330(4) . ?
C10 C26 1.499(4) . ?
C11 N2 1.364(4) . ?
C11 C12 1.450(4) . ?
C12 N1 1.364(4) . ?
C13 H13A 0.9800 . ?
C13 H13B 0.9800 . ?
C13 H13C 0.9800 . ?
C14 C19 1.397(4) . ?
C14 C15 1.399(5) . ?
C15 C16 1.383(4) . ?
C15 H15 0.9500 . ?
C16 C17 1.387(5) . ?
C16 H16 0.9500 . ?
C17 C18 1.380(5) . ?
C17 H17 0.9500 . ?
C18 C19 1.391(4) . ?
C18 H18 0.9500 . ?
C19 H19 0.9500 . ?
C20 C25 1.391(5) . ?
C20 C21 1.397(5) . ?
C21 C22 1.387(5) . ?
C21 H21 0.9500 . ?
C22 C23 1.381(6) . ?
C22 H22 0.9500 . ?
C23 C24 1.382(6) . ?
C23 H23 0.9500 . ?
C24 C25 1.394(5) . ?
C24 H24 0.9500 . ?
C25 H25 0.9500 . ?
C26 H26A 0.9800 . ?
C26 H26B 0.9800 . ?
C26 H26C 0.9800 . ?
C27 O1 1.389(4) . ?
C27 C28 1.391(4) . ?
C27 C32 1.394(4) . ?
C28 C29 1.395(4) . ?
C28 P1 1.818(3) . ?
C29 C30 1.377(5) . ?
C29 H29 0.9500 . ?
C30 C31 1.390(5) . ?
C30 H30 0.9500 . ?
C31 C32 1.391(5) . ?
C31 H31 0.9500 . ?
C32 C33 1.523(4) . ?
C33 C34 1.523(5) . ?
C33 C40 1.527(5) . ?
C33 C41 1.550(5) . ?
C34 C39 1.393(4) . ?
C34 C35 1.400(5) . ?
C35 C36 1.379(6) . ?
C35 H35 0.9500 . ?
C36 C37 1.392(5) . ?
C36 H36 0.9500 . ?
C37 C38 1.404(4) . ?
C37 H37 0.9500 . ?
C38 C39 1.399(4) . ?
C38 P2 1.840(3) . ?
C39 O1 1.387(3) . ?
C40 H40A 0.9800 . ?
C40 H40B 0.9800 . ?
C40 H40C 0.9800 . ?
C41 H41A 0.9800 . ?
C41 H41B 0.9800 . ?
C41 H41C 0.9800 . ?
C42 C47 1.384(4) . ?
C42 C43 1.399(4) . ?
C42 P1 1.813(3) . ?
C43 C44 1.394(4) . ?
C43 H43 0.9500 . ?
C44 C45 1.389(5) . ?
C44 C54 1.511(5) . ?
C45 C46 1.380(5) . ?
C45 H45 0.9500 . ?
C46 C47 1.386(5) . ?
C46 H46 0.9500 . ?
C47 O2 1.388(4) . ?
C48 C53 1.378(4) . ?
C48 C49 1.405(4) . ?
C48 P1 1.810(3) . ?
C49 C50 1.388(4) . ?
C49 H49 0.9500 . ?
C50 C51 1.392(5) . ?
C50 C55 1.501(5) . ?
C51 C52 1.375(6) . ?
C51 H51 0.9500 . ?
C52 C53 1.399(5) . ?
C52 H52 0.9500 . ?
C53 O2 1.395(4) . ?
C54 H54A 0.9800 . ?
C54 H54B 0.9800 . ?
C54 H54C 0.9800 . ?
C55 H55A 0.9800 . ?
C55 H55B 0.9800 . ?
C55 H55C 0.9800 . ?
C56 C57 1.388(5) . ?
C56 C61 1.394(5) . ?
C56 P2 1.808(3) . ?
C57 C58 1.393(5) . ?
C57 H57 0.9500 . ?
C58 C59 1.385(6) . ?
C58 C68 1.502(6) . ?
C59 C60 1.377(6) . ?
C59 H59 0.9500 . ?
C60 C61 1.398(5) . ?
C60 H60 0.9500 . ?
C61 O3 1.372(4) . ?
C62 C67 1.383(5) . ?
C62 C63 1.407(5) . ?
C62 P2 1.801(3) . ?
C63 C64 1.378(5) . ?
C63 H63 0.9500 . ?
C64 C65 1.394(6) . ?
C64 C69 1.517(6) . ?
C65 C66 1.373(6) . ?
C65 H65 0.9500 . ?
C66 C67 1.393(5) . ?
C66 H66 0.9500 . ?
C67 O3 1.376(4) . ?
C68 H68A 0.9800 . ?
C68 H68B 0.9800 . ?
C68 H68C 0.9800 . ?
C69 H69A 0.9800 . ?
C69 H69B 0.9800 . ?
C69 H69C 0.9800 . ?
Cu1 N2 2.059(3) . ?
Cu1 N1 2.061(2) . ?
Cu1 P2 2.2124(8) . ?
Cu1 P1 2.2789(8) . ?
F1 P3 1.602(3) . ?
F2 P3 1.599(3) . ?
F3 P3 1.596(3) . ?
F4 P3 1.598(3) . ?
F5 P3 1.594(3) . ?
F6 P3 1.582(3) . ?

loop_
_geom_torsion_atom_site_label_1
_geom_torsion_atom_site_label_2
_geom_torsion_atom_site_label_3
_geom_torsion_atom_site_label_4
_geom_torsion
_geom_torsion_site_symmetry_1
_geom_torsion_site_symmetry_2
_geom_torsion_site_symmetry_3
_geom_torsion_site_symmetry_4
_geom_torsion_publ_flag
N1 C1 C2 C3 2.1(5) . . . . ?
C13 C1 C2 C3 -179.4(3) . . . . ?
C1 C2 C3 C4 -1.0(5) . . . . ?
C1 C2 C3 C14 179.5(3) . . . . ?
C2 C3 C4 C12 -1.3(4) . . . . ?
C14 C3 C4 C12 178.2(3) . . . . ?
C2 C3 C4 C5 178.2(3) . . . . ?
C14 C3 C4 C5 -2.3(5) . . . . ?
C12 C4 C5 C6 -6.6(5) . . . . ?
C3 C4 C5 C6 173.9(3) . . . . ?
C4 C5 C6 C7 2.4(5) . . . . ?
C5 C6 C7 C11 4.1(5) . . . . ?
C5 C6 C7 C8 -180.0(3) . . . . ?
C11 C7 C8 C9 1.9(4) . . . . ?
C6 C7 C8 C9 -174.0(3) . . . . ?
C11 C7 C8 C20 -179.0(3) . . . . ?
C6 C7 C8 C20 5.1(5) . . . . ?
C7 C8 C9 C10 -1.0(5) . . . . ?
C20 C8 C9 C10 179.9(3) . . . . ?
C8 C9 C10 N2 -0.2(5) . . . . ?
C8 C9 C10 C26 -179.0(3) . . . . ?
C8 C7 C11 N2 -1.9(4) . . . . ?
C6 C7 C11 N2 174.3(3) . . . . ?
C8 C7 C11 C12 177.5(3) . . . . ?
C6 C7 C11 C12 -6.3(4) . . . . ?
C3 C4 C12 N1 2.7(5) . . . . ?
C5 C4 C12 N1 -176.8(3) . . . . ?
C3 C4 C12 C11 -176.2(3) . . . . ?
C5 C4 C12 C11 4.2(4) . . . . ?
N2 C11 C12 N1 2.6(4) . . . . ?
C7 C11 C12 N1 -176.8(3) . . . . ?
N2 C11 C12 C4 -178.4(3) . . . . ?
C7 C11 C12 C4 2.2(4) . . . . ?
C2 C3 C14 C19 139.3(3) . . . . ?
C4 C3 C14 C19 -40.2(5) . . . . ?
C2 C3 C14 C15 -37.2(4) . . . . ?
C4 C3 C14 C15 143.2(3) . . . . ?
C19 C14 C15 C16 -0.1(5) . . . . ?
C3 C14 C15 C16 176.6(3) . . . . ?
C14 C15 C16 C17 0.3(5) . . . . ?
C15 C16 C17 C18 0.0(5) . . . . ?
C16 C17 C18 C19 -0.3(5) . . . . ?
C17 C18 C19 C14 0.5(5) . . . . ?
C15 C14 C19 C18 -0.2(5) . . . . ?
C3 C14 C19 C18 -176.8(3) . . . . ?
C9 C8 C20 C25 -126.2(3) . . . . ?
C7 C8 C20 C25 54.8(4) . . . . ?
C9 C8 C20 C21 50.5(4) . . . . ?
C7 C8 C20 C21 -128.6(3) . . . . ?
C25 C20 C21 C22 -1.0(5) . . . . ?
C8 C20 C21 C22 -177.8(3) . . . . ?
C20 C21 C22 C23 0.4(5) . . . . ?
C21 C22 C23 C24 0.5(6) . . . . ?
C22 C23 C24 C25 -0.8(6) . . . . ?
C21 C20 C25 C24 0.7(5) . . . . ?
C8 C20 C25 C24 177.4(3) . . . . ?
C23 C24 C25 C20 0.1(6) . . . . ?
O1 C27 C28 C29 -177.7(2) . . . . ?
C32 C27 C28 C29 2.8(4) . . . . ?
O1 C27 C28 P1 5.6(3) . . . . ?
C32 C27 C28 P1 -173.9(2) . . . . ?
C27 C28 C29 C30 -3.8(4) . . . . ?
P1 C28 C29 C30 172.7(2) . . . . ?
C28 C29 C30 C31 1.9(5) . . . . ?
C29 C30 C31 C32 1.2(5) . . . . ?
C30 C31 C32 C27 -2.2(5) . . . . ?
C30 C31 C32 C33 175.0(3) . . . . ?
O1 C27 C32 C31 -179.3(3) . . . . ?
C28 C27 C32 C31 0.2(4) . . . . ?
O1 C27 C32 C33 3.3(4) . . . . ?
C28 C27 C32 C33 -177.2(3) . . . . ?
C31 C32 C33 C34 146.2(3) . . . . ?
C27 C32 C33 C34 -36.7(4) . . . . ?
C31 C32 C33 C40 23.4(5) . . . . ?
C27 C32 C33 C40 -159.5(3) . . . . ?
C31 C32 C33 C41 -97.2(4) . . . . ?
C27 C32 C33 C41 79.9(4) . . . . ?
C32 C33 C34 C39 35.8(4) . . . . ?
C40 C33 C34 C39 158.3(3) . . . . ?
C41 C33 C34 C39 -80.7(3) . . . . ?
C32 C33 C34 C35 -144.6(3) . . . . ?
C40 C33 C34 C35 -22.1(4) . . . . ?
C41 C33 C34 C35 98.9(4) . . . . ?
C39 C34 C35 C36 0.9(5) . . . . ?
C33 C34 C35 C36 -178.7(3) . . . . ?
C34 C35 C36 C37 -2.0(5) . . . . ?
C35 C36 C37 C38 0.5(5) . . . . ?
C36 C37 C38 C39 1.9(4) . . . . ?
C36 C37 C38 P2 -171.8(2) . . . . ?
C35 C34 C39 O1 179.4(3) . . . . ?
C33 C34 C39 O1 -1.0(4) . . . . ?
C35 C34 C39 C38 1.7(4) . . . . ?
C33 C34 C39 C38 -178.7(3) . . . . ?
C37 C38 C39 O1 179.2(2) . . . . ?
P2 C38 C39 O1 -7.0(3) . . . . ?
C37 C38 C39 C34 -3.1(4) . . . . ?
P2 C38 C39 C34 170.7(2) . . . . ?
C47 C42 C43 C44 -1.4(5) . . . . ?
P1 C42 C43 C44 175.9(3) . . . . ?
C42 C43 C44 C45 -1.9(6) . . . . ?
C42 C43 C44 C54 177.9(4) . . . . ?
C43 C44 C45 C46 3.4(6) . . . . ?
C54 C44 C45 C46 -176.4(4) . . . . ?
C44 C45 C46 C47 -1.5(6) . . . . ?
C43 C42 C47 C46 3.3(5) . . . . ?
P1 C42 C47 C46 -174.1(3) . . . . ?
C43 C42 C47 O2 -179.2(3) . . . . ?
P1 C42 C47 O2 3.4(5) . . . . ?
C45 C46 C47 C42 -1.9(6) . . . . ?
C45 C46 C47 O2 -179.5(4) . . . . ?
C53 C48 C49 C50 -1.6(5) . . . . ?
P1 C48 C49 C50 -171.0(3) . . . . ?
C48 C49 C50 C51 2.0(5) . . . . ?
C48 C49 C50 C55 -178.0(3) . . . . ?
C49 C50 C51 C52 -1.1(6) . . . . ?
C55 C50 C51 C52 179.0(4) . . . . ?
C50 C51 C52 C53 -0.3(7) . . . . ?
C49 C48 C53 O2 -176.2(3) . . . . ?
P1 C48 C53 O2 -6.1(5) . . . . ?
C49 C48 C53 C52 0.2(5) . . . . ?
P1 C48 C53 C52 170.2(3) . . . . ?
C51 C52 C53 C48 0.7(7) . . . . ?
C51 C52 C53 O2 177.4(4) . . . . ?
C61 C56 C57 C58 -1.2(5) . . . . ?
P2 C56 C57 C58 176.5(3) . . . . ?
C56 C57 C58 C59 2.1(5) . . . . ?
C56 C57 C58 C68 -174.6(3) . . . . ?
C57 C58 C59 C60 -1.6(5) . . . . ?
C68 C58 C59 C60 175.1(4) . . . . ?
C58 C59 C60 C61 0.3(5) . . . . ?
C57 C56 C61 O3 179.2(3) . . . . ?
P2 C56 C61 O3 1.5(5) . . . . ?
C57 C56 C61 C60 -0.2(5) . . . . ?
P2 C56 C61 C60 -177.8(3) . . . . ?
C59 C60 C61 O3 -178.8(3) . . . . ?
C59 C60 C61 C56 0.6(5) . . . . ?
C67 C62 C63 C64 2.7(6) . . . . ?
P2 C62 C63 C64 -169.1(3) . . . . ?
C62 C63 C64 C65 -1.3(6) . . . . ?
C62 C63 C64 C69 178.8(4) . . . . ?
C63 C64 C65 C66 -0.9(7) . . . . ?
C69 C64 C65 C66 179.0(5) . . . . ?
C64 C65 C66 C67 1.6(7) . . . . ?
C63 C62 C67 O3 -179.9(3) . . . . ?
P2 C62 C67 O3 -8.4(5) . . . . ?
C63 C62 C67 C66 -2.0(6) . . . . ?
P2 C62 C67 C66 169.6(3) . . . . ?
C65 C66 C67 O3 178.1(4) . . . . ?
C65 C66 C67 C62 -0.1(6) . . . . ?
C2 C1 N1 C12 -0.8(4) . . . . ?
C13 C1 N1 C12 -179.3(3) . . . . ?
C2 C1 N1 Cu1 172.8(2) . . . . ?
C13 C1 N1 Cu1 -5.7(4) . . . . ?
C4 C12 N1 C1 -1.6(4) . . . . ?
C11 C12 N1 C1 177.3(3) . . . . ?
C4 C12 N1 Cu1 -176.2(2) . . . . ?
C11 C12 N1 Cu1 2.8(3) . . . . ?
C9 C10 N2 C11 0.3(4) . . . . ?
C26 C10 N2 C11 179.2(3) . . . . ?
C9 C10 N2 Cu1 -170.4(2) . . . . ?
C26 C10 N2 Cu1 8.5(4) . . . . ?
C7 C11 N2 C10 0.8(4) . . . . ?
C12 C11 N2 C10 -178.7(3) . . . . ?
C7 C11 N2 Cu1 172.8(2) . . . . ?
C12 C11 N2 Cu1 -6.6(3) . . . . ?
C34 C39 O1 C27 -36.5(3) . . . . ?
C38 C39 O1 C27 141.4(3) . . . . ?
C28 C27 O1 C39 -144.1(3) . . . . ?
C32 C27 O1 C39 35.5(4) . . . . ?
C42 C47 O2 C53 36.4(5) . . . . ?
C46 C47 O2 C53 -146.0(4) . . . . ?
C48 C53 O2 C47 -35.0(5) . . . . ?
C52 C53 O2 C47 148.4(4) . . . . ?
C56 C61 O3 C67 13.8(5) . . . . ?
C60 C61 O3 C67 -166.8(3) . . . . ?
C62 C67 O3 C61 -10.1(6) . . . . ?
C66 C67 O3 C61 171.8(3) . . . . ?
C53 C48 P1 C42 35.4(3) . . . . ?
C49 C48 P1 C42 -155.1(3) . . . . ?
C53 C48 P1 C28 142.5(3) . . . . ?
C49 C48 P1 C28 -48.0(3) . . . . ?
C53 C48 P1 Cu1 -93.7(3) . . . . ?
C49 C48 P1 Cu1 75.8(3) . . . . ?
C47 C42 P1 C48 -34.2(3) . . . . ?
C43 C42 P1 C48 148.5(3) . . . . ?
C47 C42 P1 C28 -143.9(3) . . . . ?
C43 C42 P1 C28 38.8(3) . . . . ?
C47 C42 P1 Cu1 82.9(3) . . . . ?
C43 C42 P1 Cu1 -94.4(3) . . . . ?
C27 C28 P1 C48 162.8(2) . . . . ?
C29 C28 P1 C48 -13.6(3) . . . . ?
C27 C28 P1 C42 -94.6(2) . . . . ?
C29 C28 P1 C42 89.0(3) . . . . ?
C27 C28 P1 Cu1 43.5(2) . . . . ?
C29 C28 P1 Cu1 -132.9(2) . . . . ?
C67 C62 P2 C56 18.2(3) . . . . ?
C63 C62 P2 C56 -170.3(3) . . . . ?
C67 C62 P2 C38 -88.3(3) . . . . ?
C63 C62 P2 C38 83.3(3) . . . . ?
C67 C62 P2 Cu1 146.3(3) . . . . ?
C63 C62 P2 Cu1 -42.1(3) . . . . ?
C57 C56 P2 C62 167.4(3) . . . . ?
C61 C56 P2 C62 -14.9(3) . . . . ?
C57 C56 P2 C38 -88.8(3) . . . . ?
C61 C56 P2 C38 88.8(3) . . . . ?
C57 C56 P2 Cu1 40.3(3) . . . . ?
C61 C56 P2 Cu1 -142.0(2) . . . . ?
C39 C38 P2 C62 -164.0(2) . . . . ?
C37 C38 P2 C62 9.4(3) . . . . ?
C39 C38 P2 C56 93.7(3) . . . . ?
C37 C38 P2 C56 -92.8(3) . . . . ?
C39 C38 P2 Cu1 -37.4(3) . . . . ?
C37 C38 P2 Cu1 136.0(2) . . . . ?
